data_1514188
loop_
_publ_author_name
'Barilli, Amelia'
'Atzeri, Corrado'
'Bassanetti, Irene'
'Ingoglia, Filippo'
'Dall'asta, Valeria'
'Bussolati, Ovidio'
'Maffini, Monica'
'Mucchino, Claudio'
'Marchio, Luciano'

_publ_section_title
;
 Oxidative stress induced by copper and iron complexes with
 8-hydroxyquinoline derivatives causes paraptotic death of HeLa cancer
 cells.
;
_journal_issue 4
_journal_name_full 'Molecular pharmaceutics'
_journal_page_first 1151
_journal_paper_doi 10.1021/mp400592n
_journal_volume 11
_journal_year 2014
_chemical_formula_moiety 'C18 H17 N O2'
_chemical_formula_sum 'C18 H17 N O2'
_chemical_formula_weight 279.33
_chemical_name_systematic
;
 ?
;
_space_group_IT_number 2
_symmetry_cell_setting triclinic
_symmetry_space_group_name_Hall '-P 1'
_symmetry_space_group_name_H-M 'P -1'
_atom_sites_solution_hydrogens geom
_atom_sites_solution_primary direct
_atom_sites_solution_secondary difmap
_audit_creation_method SHELXL-97
_cell_angle_alpha 74.242(3)
_cell_angle_beta 77.299(3)
_cell_angle_gamma 72.252(3)
_cell_formula_units_Z 2
_cell_length_a 7.432(2)
_cell_length_b 10.432(2)
_cell_length_c 10.526(2)
_cell_measurement_reflns_used 4160
_cell_measurement_temperature 293(2)
_cell_measurement_theta_max 25.38
_cell_measurement_theta_min 2.03
_cell_volume 739.6(3)
_computing_cell_refinement Saint
_computing_data_collection Smart
_computing_data_reduction Saint
_computing_structure_refinement 'SHELXL-97 (Sheldrick, 1997)'
_computing_structure_solution Sir2004
_diffrn_ambient_temperature 293(2)
_diffrn_measured_fraction_theta_full 0.996
_diffrn_measured_fraction_theta_max 0.996
_diffrn_measurement_device_type 'Bruker Smart Breeze CCD'
_diffrn_measurement_method 'theta & omega scan'
_diffrn_radiation_monochromator graphite
_diffrn_radiation_source 'fine-focus sealed tube'
_diffrn_radiation_type MoK\a
_diffrn_radiation_wavelength 0.71073
_diffrn_reflns_av_R_equivalents 0.0344
_diffrn_reflns_av_sigmaI/netI 0.0375
_diffrn_reflns_limit_h_max 8
_diffrn_reflns_limit_h_min -8
_diffrn_reflns_limit_k_max 12
_diffrn_reflns_limit_k_min -12
_diffrn_reflns_limit_l_max 12
_diffrn_reflns_limit_l_min -12
_diffrn_reflns_number 8316
_diffrn_reflns_theta_full 25.38
_diffrn_reflns_theta_max 25.38
_diffrn_reflns_theta_min 2.03
_diffrn_standards_decay_% none
_exptl_absorpt_coefficient_mu 0.082
_exptl_absorpt_correction_T_max 1.000
_exptl_absorpt_correction_T_min 0.808
_exptl_absorpt_correction_type multi-scan
_exptl_absorpt_process_details SADABS
_exptl_crystal_colour colorless
_exptl_crystal_density_diffrn 1.254
_exptl_crystal_density_method 'not measured'
_exptl_crystal_description block
_exptl_crystal_F_000 296
_exptl_crystal_size_max 0.14
_exptl_crystal_size_mid 0.10
_exptl_crystal_size_min 0.08
_refine_diff_density_max 0.123
_refine_diff_density_min -0.149
_refine_diff_density_rms 0.028
_refine_ls_extinction_method none
_refine_ls_goodness_of_fit_ref 1.008
_refine_ls_hydrogen_treatment mixed
_refine_ls_matrix_type full
_refine_ls_number_parameters 195
_refine_ls_number_reflns 2693
_refine_ls_number_restraints 0
_refine_ls_restrained_S_all 1.008
_refine_ls_R_factor_all 0.0850
_refine_ls_R_factor_gt 0.0410
_refine_ls_shift/su_max 0.000
_refine_ls_shift/su_mean 0.000
_refine_ls_structure_factor_coef Fsqd
_refine_ls_weighting_details 'calc w=1/[\s^2^(Fo^2^)+(0.0454P)^2^+0.0506P] where P=(Fo^2^+2Fc^2^)/3'
_refine_ls_weighting_scheme calc
_refine_ls_wR_factor_gt 0.0904
_refine_ls_wR_factor_ref 0.1087
_reflns_number_gt 1596
_reflns_number_total 2693
_reflns_threshold_expression >2sigma(I)
_cod_data_source_file mp400592n_si_002.cif
_cod_data_source_block ca106
_cod_depositor_comments
;
The following automatic conversions were performed:

'_symmetry_cell_setting' value 'Triclinic' changed to 'triclinic'
according to
/usr/data/users/saulius/automatic-downloads/rss-feeds/ACS/lib/dictionaries/cif_core.dic
dictionary named 'cif_core.dic' version 2.4.2 from 2011-04-26.

Automatic conversion script
Id: cif_fix_values 2281 2013-09-26 08:29:07Z andrius 

 Adding full bibliography for
 ./tmp-cod-update-bibliographies-17022/cifs/1514188.cif.
;
_cod_original_sg_symbol_H-M P-1
_cod_database_code 1514188

loop_
_symmetry_equiv_pos_as_xyz
'x, y, z'
'-x, -y, -z'

loop_
_atom_site_label
_atom_site_type_symbol
_atom_site_fract_x
_atom_site_fract_y
_atom_site_fract_z
_atom_site_U_iso_or_equiv
_atom_site_adp_type
_atom_site_occupancy
_atom_site_symmetry_multiplicity
_atom_site_calc_flag
_atom_site_refinement_flags
N1 N 0.0350(2) 0.56004(15) 0.22835(15) 0.0502(4) Uani 1 1 d .
O2 O 0.58578(18) 0.16513(14) 0.30389(13) 0.0655(4) Uani 1 1 d .
C9 C -0.0821(2) 0.63914(18) 0.13574(17) 0.0468(5) Uani 1 1 d .
C4 C -0.2112(3) 0.5920(2) 0.09206(18) 0.0519(5) Uani 1 1 d .
O1 O 0.0609(2) 0.81745(15) 0.12689(16) 0.0776(5) Uani 1 1 d .
C12 C 0.4624(2) 0.29195(18) 0.47009(18) 0.0493(5) Uani 1 1 d .
C1 C 0.0252(2) 0.43219(19) 0.27970(18) 0.0511(5) Uani 1 1 d .
C8 C -0.0670(3) 0.77530(19) 0.08273(18) 0.0540(5) Uani 1 1 d .
C2 C -0.1014(3) 0.3766(2) 0.2416(2) 0.0601(5) Uani 1 1 d .
H2 H -0.1060 0.2859 0.2802 0.072 Uiso 1 1 calc R
C3 C -0.2158(3) 0.4542(2) 0.1496(2) 0.0613(6) Uani 1 1 d .
H3 H -0.2973 0.4165 0.1243 0.074 Uiso 1 1 calc R
C7 C -0.1773(3) 0.8625(2) -0.01001(19) 0.0649(6) Uani 1 1 d .
H7 H -0.1672 0.9525 -0.0443 0.078 Uiso 1 1 calc R
C17 C 0.5910(3) 0.17613(18) 0.42993(18) 0.0493(5) Uani 1 1 d .
C5 C -0.3228(3) 0.6843(2) -0.0049(2) 0.0662(6) Uani 1 1 d .
H5 H -0.4084 0.6552 -0.0358 0.079 Uiso 1 1 calc R
C11 C 0.3247(3) 0.39356(18) 0.38077(19) 0.0561(5) Uani 1 1 d .
H11A H 0.3916 0.4114 0.2903 0.067 Uiso 1 1 calc R
H11B H 0.2800 0.4800 0.4100 0.067 Uiso 1 1 calc R
C10 C 0.1540(3) 0.3434(2) 0.3805(2) 0.0628(6) Uani 1 1 d .
H10A H 0.1998 0.2510 0.3637 0.075 Uiso 1 1 calc R
H10B H 0.0787 0.3371 0.4688 0.075 Uiso 1 1 calc R
C13 C 0.4667(3) 0.3100(2) 0.5939(2) 0.0658(6) Uani 1 1 d .
H13 H 0.3832 0.3871 0.6221 0.079 Uiso 1 1 calc R
C16 C 0.7163(3) 0.0828(2) 0.5126(2) 0.0629(6) Uani 1 1 d .
H16 H 0.8009 0.0057 0.4849 0.076 Uiso 1 1 calc R
C6 C -0.3050(3) 0.8153(2) -0.0528(2) 0.0698(6) Uani 1 1 d .
H6 H -0.3800 0.8750 -0.1158 0.084 Uiso 1 1 calc R
C14 C 0.5901(3) 0.2181(3) 0.6778(2) 0.0787(7) Uani 1 1 d .
H14 H 0.5887 0.2327 0.7614 0.094 Uiso 1 1 calc R
C18 C 0.7184(3) 0.0508(2) 0.2565(2) 0.0873(8) Uani 1 1 d .
H18A H 0.8461 0.0518 0.2596 0.131 Uiso 1 1 calc R
H18B H 0.7050 0.0571 0.1662 0.131 Uiso 1 1 calc R
H18C H 0.6935 -0.0336 0.3119 0.131 Uiso 1 1 calc R
C15 C 0.7147(3) 0.1050(3) 0.6366(2) 0.0763(7) Uani 1 1 d .
H15 H 0.7988 0.0426 0.6923 0.092 Uiso 1 1 calc R
H1 H 0.110(4) 0.739(3) 0.188(2) 0.115(9) Uiso 1 1 d .

loop_
_atom_site_aniso_label
_atom_site_aniso_U_11
_atom_site_aniso_U_22
_atom_site_aniso_U_33
_atom_site_aniso_U_23
_atom_site_aniso_U_13
_atom_site_aniso_U_12
N1 0.0499(9) 0.0430(9) 0.0562(9) -0.0077(7) -0.0119(8) -0.0102(7)
O2 0.0611(9) 0.0696(9) 0.0652(9) -0.0280(7) -0.0101(7) -0.0042(7)
C9 0.0461(11) 0.0449(11) 0.0466(10) -0.0120(9) -0.0076(9) -0.0057(9)
C4 0.0450(11) 0.0606(13) 0.0524(12) -0.0222(10) -0.0048(9) -0.0104(10)
O1 0.0994(12) 0.0496(9) 0.0954(12) -0.0021(8) -0.0483(10) -0.0246(9)
C12 0.0454(11) 0.0480(11) 0.0502(12) -0.0053(9) -0.0071(9) -0.0110(9)
C1 0.0426(11) 0.0456(11) 0.0590(12) -0.0095(9) -0.0027(9) -0.0082(9)
C8 0.0598(13) 0.0495(12) 0.0548(12) -0.0132(9) -0.0166(10) -0.0102(10)
C2 0.0520(12) 0.0512(12) 0.0758(14) -0.0102(11) -0.0031(11) -0.0198(10)
C3 0.0497(12) 0.0700(15) 0.0726(14) -0.0236(12) -0.0027(11) -0.0251(11)
C7 0.0780(15) 0.0549(12) 0.0559(13) -0.0076(10) -0.0192(11) -0.0066(11)
C17 0.0459(11) 0.0493(11) 0.0509(12) -0.0086(9) -0.0056(9) -0.0132(9)
C5 0.0575(13) 0.0899(17) 0.0585(13) -0.0223(12) -0.0161(11) -0.0194(12)
C11 0.0527(12) 0.0464(11) 0.0637(13) -0.0056(9) -0.0121(10) -0.0086(9)
C10 0.0514(12) 0.0507(12) 0.0752(14) 0.0000(10) -0.0088(10) -0.0103(10)
C13 0.0591(13) 0.0747(14) 0.0617(13) -0.0208(11) -0.0074(11) -0.0106(11)
C16 0.0493(12) 0.0522(12) 0.0753(15) -0.0031(11) -0.0085(11) -0.0064(10)
C6 0.0693(15) 0.0752(16) 0.0585(14) -0.0090(12) -0.0227(11) -0.0055(13)
C14 0.0712(15) 0.110(2) 0.0557(14) -0.0178(14) -0.0141(12) -0.0218(15)
C18 0.0659(15) 0.0983(18) 0.1059(19) -0.0605(15) -0.0046(13) -0.0055(14)
C15 0.0643(15) 0.0921(18) 0.0603(15) 0.0099(13) -0.0224(12) -0.0170(13)

loop_
_atom_type_symbol
_atom_type_description
_atom_type_scat_dispersion_real
_atom_type_scat_dispersion_imag
_atom_type_scat_source
C C 0.0033 0.0016 'International Tables Vol C Tables 4.2.6.8 and 6.1.1.4'
H H 0.0000 0.0000 'International Tables Vol C Tables 4.2.6.8 and 6.1.1.4'
N N 0.0061 0.0033 'International Tables Vol C Tables 4.2.6.8 and 6.1.1.4'
O O 0.0106 0.0060 'International Tables Vol C Tables 4.2.6.8 and 6.1.1.4'

loop_
_geom_angle_atom_site_label_1
_geom_angle_atom_site_label_2
_geom_angle_atom_site_label_3
_geom_angle
C1 N1 C9 117.82(16)
C17 O2 C18 117.43(16)
N1 C9 C4 124.24(17)
N1 C9 C8 116.11(17)
C4 C9 C8 119.65(17)
C9 C4 C3 115.80(17)
C9 C4 C5 118.42(19)
C3 C4 C5 125.78(19)
C8 O1 H1 101.2(16)
C13 C12 C17 117.41(17)
C13 C12 C11 121.36(18)
C17 C12 C11 121.23(17)
N1 C1 C2 121.59(17)
N1 C1 C10 118.59(17)
C2 C1 C10 119.82(18)
C7 C8 O1 121.22(19)
C7 C8 C9 120.70(19)
O1 C8 C9 118.08(16)
C3 C2 C1 120.60(19)
C3 C2 H2 119.7
C1 C2 H2 119.7
C2 C3 C4 119.95(19)
C2 C3 H3 120.0
C4 C3 H3 120.0
C8 C7 C6 119.4(2)
C8 C7 H7 120.3
C6 C7 H7 120.3
O2 C17 C16 123.75(18)
O2 C17 C12 115.23(16)
C16 C17 C12 121.00(18)
C6 C5 C4 120.1(2)
C6 C5 H5 119.9
C4 C5 H5 119.9
C12 C11 C10 113.09(15)
C12 C11 H11A 109.0
C10 C11 H11A 109.0
C12 C11 H11B 109.0
C10 C11 H11B 109.0
H11A C11 H11B 107.8
C1 C10 C11 115.24(16)
C1 C10 H10A 108.5
C11 C10 H10A 108.5
C1 C10 H10B 108.5
C11 C10 H10B 108.5
H10A C10 H10B 107.5
C12 C13 C14 122.5(2)
C12 C13 H13 118.8
C14 C13 H13 118.8
C15 C16 C17 119.5(2)
C15 C16 H16 120.2
C17 C16 H16 120.2
C5 C6 C7 121.7(2)
C5 C6 H6 119.1
C7 C6 H6 119.1
C15 C14 C13 119.1(2)
C15 C14 H14 120.4
C13 C14 H14 120.4
O2 C18 H18A 109.5
O2 C18 H18B 109.5
H18A C18 H18B 109.5
O2 C18 H18C 109.5
H18A C18 H18C 109.5
H18B C18 H18C 109.5
C14 C15 C16 120.5(2)
C14 C15 H15 119.8
C16 C15 H15 119.8

loop_
_geom_bond_atom_site_label_1
_geom_bond_atom_site_label_2
_geom_bond_distance
N1 C1 1.314(2)
N1 C9 1.374(2)
O2 C17 1.372(2)
O2 C18 1.426(2)
C9 C4 1.406(2)
C9 C8 1.408(2)
C4 C3 1.408(3)
C4 C5 1.417(3)
O1 C8 1.368(2)
O1 H1 0.92(2)
C12 C13 1.375(3)
C12 C17 1.396(2)
C12 C11 1.509(2)
C1 C2 1.417(3)
C1 C10 1.507(2)
C8 C7 1.367(2)
C2 C3 1.354(3)
C2 H2 0.9300
C3 H3 0.9300
C7 C6 1.392(3)
C7 H7 0.9300
C17 C16 1.384(2)
C5 C6 1.358(3)
C5 H5 0.9300
C11 C10 1.514(3)
C11 H11A 0.9700
C11 H11B 0.9700
C10 H10A 0.9700
C10 H10B 0.9700
C13 C14 1.379(3)
C13 H13 0.9300
C16 C15 1.383(3)
C16 H16 0.9300
C6 H6 0.9300
C14 C15 1.368(3)
C14 H14 0.9300
C18 H18A 0.9600
C18 H18B 0.9600
C18 H18C 0.9600
C15 H15 0.9300
